data_1541820
loop_
_publ_author_name
'Brec, R.'
'Grenouilleau, P.'
'Evain, M.'
'Rouxel, J.'

_publ_section_title
;
 Synthesis and structural determination of a new two-dimensional compound:
 P2 Nb4 S21
;
_journal_name_full 'Revue de Chimie Minerale'
_journal_page_first 283
_journal_page_last 294
_journal_volume 20
_journal_year 1983
_chemical_formula_sum 'Nb4 P2 S21'
_chemical_name_systematic 'P2 Nb4 S21'
_space_group_IT_number 15
_symmetry_space_group_name_Hall '-C 2yc'
_symmetry_space_group_name_H-M 'C 1 2/c 1'
_cell_angle_alpha 90
_cell_angle_beta 103.3
_cell_angle_gamma 90
_cell_formula_units_Z 4
_cell_length_a 26.055
_cell_length_b 7.5046
_cell_length_c 13.017
_cell_volume 2476.978
_citation_journal_id_ASTM RVCMA8
_cod_data_source_file Brec_RVCMA8_1983_1781.cif
_cod_data_source_block Nb4P2S21
_cod_database_code 1541820

loop_
_symmetry_equiv_pos_as_xyz
x,y,z
-x,y,-z+1/2
-x,-y,-z
x,-y,z-1/2
x+1/2,y+1/2,z
-x+1/2,y+1/2,-z+1/2
-x+1/2,-y+1/2,-z
x+1/2,-y+1/2,z-1/2

loop_
_atom_site_label
_atom_site_type_symbol
_atom_site_fract_x
_atom_site_fract_y
_atom_site_fract_z
_atom_site_occupancy
_atom_site_U_iso_or_equiv
S9 S 0.07187 0.6475 0.5435 1 0.0
Nb2 Nb 0.14197 0.5632 0.72013 1 0.0
S6 S 0.07252 0.3696 0.7667 1 0.0
S11 S 0.99732 0.9995 0.0977 0.505 0.0
S4 S 0.07119 0.6254 0.8212 1 0.0
S3 S 0.2116 0.6339 0.8775 1 0.0
S8 S 0.15935 0.3401 0.5827 1 0.0
S1 S 0.15145 0.0959 0.9479 1 0.0
S10 S 0.05347 0.1034 0.5313 1 0.0
S5 S 0.21232 0.3768 0.8317 1 0.0
P1 P 0.10862 0.892 0.5597 1 0.0
S7 S 0.21073 0.5512 0.604 1 0.0
S2 S 0.14766 0.9085 0.7101 1 0.0
Nb1 Nb 0.14237 0.4396 0.92905 1 0.0
